data_7038713
loop_
_publ_author_name
'Mitzenheim, Cath\'erine'
'Braun, Thomas'
'Laubenstein, Reik'
'Braun, Beatrice'
'Herrmann, Roy'

_publ_section_title
;
 Hydrodealkoxylation reactions of silyl ligands at platinum: reactivity of
 SiH3 and SiH2Me complexes.
;
_journal_issue 15
_journal_name_full 'Dalton transactions (Cambridge, England : 2003)'
_journal_page_first 6394
_journal_page_last 6404
_journal_paper_doi 10.1039/c5dt04923g
_journal_volume 45
_journal_year 2016
_chemical_formula_moiety 'C28 H58 P2 Pt Si2, C6 H6'
_chemical_formula_sum 'C34 H64 P2 Pt Si2'
_chemical_formula_weight 786.06
_chemical_name_systematic
;
 ?
;
_space_group_crystal_system orthorhombic
_space_group_IT_number 19
_space_group_name_Hall 'P 2ac 2ab'
_space_group_name_H-M_alt 'P 21 21 21'
_symmetry_space_group_name_Hall 'P 2ac 2ab'
_symmetry_space_group_name_H-M 'P 21 21 21'
_atom_sites_solution_hydrogens mixed
_audit_creation_method SHELXL-2013
_audit_update_record
;
2015-11-26 deposited with the CCDC.
2016-02-22 downloaded from the CCDC.
;
_cell_angle_alpha 90
_cell_angle_beta 90
_cell_angle_gamma 90
_cell_formula_units_Z 4
_cell_length_a 11.2140(4)
_cell_length_b 14.0280(5)
_cell_length_c 23.0967(7)
_cell_measurement_reflns_used 9935
_cell_measurement_temperature 100(2)
_cell_measurement_theta_max 26.75
_cell_measurement_theta_min 2.49
_cell_volume 3633.3(2)
_computing_cell_refinement 'Bruker SAINT'
_computing_data_collection 'Bruker APEX2'
_computing_data_reduction 'Bruker SAINT'
_computing_molecular_graphics 'Bruker SHELXTL'
_computing_publication_material 'Bruker SHELXTL'
_computing_structure_refinement 'SHELXL-2013 (Sheldrick, 2013)'
_computing_structure_solution 'SHELXS-97 (Sheldrick 2008)'
_diffrn_ambient_temperature 100(2)
_diffrn_measured_fraction_theta_full 0.998
_diffrn_measured_fraction_theta_max 0.997
_diffrn_measurement_device_type 'Bruker D8 Venture'
_diffrn_measurement_method '\f and \w scans'
_diffrn_radiation_type MoK\a
_diffrn_radiation_wavelength 0.71073
_diffrn_reflns_av_R_equivalents 0.0336
_diffrn_reflns_av_unetI/netI 0.0459
_diffrn_reflns_Laue_measured_fraction_full 0.998
_diffrn_reflns_Laue_measured_fraction_max 0.997
_diffrn_reflns_limit_h_max 14
_diffrn_reflns_limit_h_min -13
_diffrn_reflns_limit_k_max 17
_diffrn_reflns_limit_k_min -17
_diffrn_reflns_limit_l_max 28
_diffrn_reflns_limit_l_min -29
_diffrn_reflns_number 20086
_diffrn_reflns_point_group_measured_fraction_full 0.987
_diffrn_reflns_point_group_measured_fraction_max 0.987
_diffrn_reflns_theta_full 25.000
_diffrn_reflns_theta_max 26.754
_diffrn_reflns_theta_min 2.284
_exptl_absorpt_coefficient_mu 4.037
_exptl_absorpt_correction_T_max 0.7454
_exptl_absorpt_correction_T_min 0.5767
_exptl_absorpt_correction_type multi-scan
_exptl_absorpt_process_details 'Bruker APEX2'
_exptl_crystal_colour colorless
_exptl_crystal_density_diffrn 1.437
_exptl_crystal_description rod
_exptl_crystal_F_000 1616
_exptl_crystal_size_max 0.160
_exptl_crystal_size_mid 0.060
_exptl_crystal_size_min 0.040
_refine_diff_density_max 1.483
_refine_diff_density_min -0.608
_refine_diff_density_rms 0.090
_refine_ls_abs_structure_details
;
 Flack x determined using 3037 quotients [(I+)-(I-)]/[(I+)+(I-)]
 (Parsons and Flack (2004), Acta Cryst. A60, s61).
;
_refine_ls_abs_structure_Flack 0.010(4)
_refine_ls_extinction_method none
_refine_ls_goodness_of_fit_ref 0.998
_refine_ls_hydrogen_treatment mixed
_refine_ls_matrix_type full
_refine_ls_number_parameters 370
_refine_ls_number_reflns 7646
_refine_ls_number_restraints 6
_refine_ls_restrained_S_all 0.998
_refine_ls_R_factor_all 0.0257
_refine_ls_R_factor_gt 0.0229
_refine_ls_shift/su_max 0.002
_refine_ls_shift/su_mean 0.000
_refine_ls_structure_factor_coef Fsqd
_refine_ls_weighting_details 'w=1/[\s^2^(Fo^2^)+(0.0060P)^2^+0.5286P] where P=(Fo^2^+2Fc^2^)/3'
_refine_ls_weighting_scheme calc
_refine_ls_wR_factor_gt 0.0456
_refine_ls_wR_factor_ref 0.0463
_reflns_Friedel_coverage 0.773
_reflns_Friedel_fraction_full 0.972
_reflns_Friedel_fraction_max 0.974
_reflns_number_gt 7258
_reflns_number_total 7646
_reflns_threshold_expression 'I > 2\s(I)'
_cod_data_source_file c5dt04923g1.cif
_cod_data_source_block Pt(SiH2Me)2(dcpe)_complex_3
_cod_depositor_comments 'Adding full bibliography for 7038713--7038715.cif.'
_cod_database_code 7038713
_shelx_space_group_comment
;
The symmetry employed for this shelxl refinement is uniquely defined
by the following loop, which should always be used as a source of
symmetry information in preference to the above space-group names.
They are only intended as comments.
;
_shelx_estimated_absorpt_t_min 0.564
_shelx_estimated_absorpt_t_max 0.855
_shelxl_version_number 2013-4

loop_
_space_group_symop_operation_xyz
'x, y, z'
'-x+1/2, -y, z+1/2'
'-x, y+1/2, -z+1/2'
'x+1/2, -y+1/2, -z'

loop_
_atom_site_label
_atom_site_type_symbol
_atom_site_fract_x
_atom_site_fract_y
_atom_site_fract_z
_atom_site_U_iso_or_equiv
_atom_site_adp_type
_atom_site_occupancy
_atom_site_site_symmetry_order
_atom_site_calc_flag
_atom_site_refinement_flags_posn
_atom_site_refinement_flags_adp
Pt1 Pt 0.64049(2) 0.69842(2) 0.67136(2) 0.00964(5) Uani 1 1 d . .
P1 P 0.70974(11) 0.54593(9) 0.68977(5) 0.0104(3) Uani 1 1 d . .
Si1 Si 0.82210(12) 0.77996(10) 0.68933(6) 0.0151(3) Uani 1 1 d D .
C1 C 0.5787(4) 0.4673(3) 0.6978(2) 0.0132(10) Uani 1 1 d . .
H1A H 0.6014 0.4016 0.6868 0.016 Uiso 1 1 calc R U
H1B H 0.5542 0.4664 0.7390 0.016 Uiso 1 1 calc R U
P2 P 0.45438(11) 0.62994(9) 0.65802(5) 0.0113(3) Uani 1 1 d . .
Si2 Si 0.57217(12) 0.85683(9) 0.66585(6) 0.0144(3) Uani 1 1 d D .
C2 C 0.4726(4) 0.4992(3) 0.6606(2) 0.0133(11) Uani 1 1 d . .
H2A H 0.3988 0.4704 0.6763 0.016 Uiso 1 1 calc R U
H2B H 0.4836 0.4749 0.6207 0.016 Uiso 1 1 calc R U
C3 C 0.8048(4) 0.4800(4) 0.6385(2) 0.0134(10) Uani 1 1 d . .
H3 H 0.8094 0.4127 0.6526 0.016 Uiso 1 1 calc R U
C4 C 0.7481(6) 0.4772(4) 0.5779(2) 0.0258(14) Uani 1 1 d . .
H4A H 0.6674 0.4491 0.5806 0.031 Uiso 1 1 calc R U
H4B H 0.7400 0.5431 0.5630 0.031 Uiso 1 1 calc R U
C5 C 0.8236(5) 0.4185(5) 0.5358(2) 0.0307(15) Uani 1 1 d . .
H5A H 0.8242 0.3511 0.5483 0.037 Uiso 1 1 calc R U
H5B H 0.7874 0.4214 0.4967 0.037 Uiso 1 1 calc R U
C6 C 0.9514(6) 0.4557(5) 0.5330(2) 0.0341(15) Uani 1 1 d . .
H6A H 0.9516 0.5207 0.5163 0.041 Uiso 1 1 calc R U
H6B H 0.9992 0.4140 0.5073 0.041 Uiso 1 1 calc R U
C7 C 1.0075(5) 0.4581(5) 0.5929(2) 0.0302(15) Uani 1 1 d . .
H7A H 1.0146 0.3923 0.6079 0.036 Uiso 1 1 calc R U
H7B H 1.0886 0.4855 0.5902 0.036 Uiso 1 1 calc R U
C8 C 0.9328(5) 0.5174(4) 0.6345(2) 0.0253(13) Uani 1 1 d . .
H8A H 0.9316 0.5845 0.6212 0.030 Uiso 1 1 calc R U
H8B H 0.9699 0.5159 0.6734 0.030 Uiso 1 1 calc R U
C9 C 0.7878(4) 0.5350(4) 0.76028(19) 0.0131(10) Uani 1 1 d . .
H9 H 0.8642 0.5711 0.7563 0.016 Uiso 1 1 calc R U
C10 C 0.8218(5) 0.4335(4) 0.7777(2) 0.0154(11) Uani 1 1 d . .
H10A H 0.7487 0.3944 0.7818 0.018 Uiso 1 1 calc R U
H10B H 0.8716 0.4046 0.7469 0.018 Uiso 1 1 calc R U
H102 H 0.831(4) 0.869(2) 0.6590(18) 0.016(14) Uiso 1 1 d D .
H101 H 0.929(3) 0.731(3) 0.6721(19) 0.012(12) Uiso 1 1 d D .
C11 C 0.8910(4) 0.4333(4) 0.8351(2) 0.0200(11) Uani 1 1 d . .
H11A H 0.9685 0.4658 0.8295 0.024 Uiso 1 1 calc R U
H11B H 0.9074 0.3666 0.8468 0.024 Uiso 1 1 calc R U
C12 C 0.8218(5) 0.4832(4) 0.8831(2) 0.0209(12) Uani 1 1 d . .
H12A H 0.7483 0.4468 0.8918 0.025 Uiso 1 1 calc R U
H12B H 0.8709 0.4854 0.9187 0.025 Uiso 1 1 calc R U
C13 C 0.7888(5) 0.5846(4) 0.8649(2) 0.0186(11) Uani 1 1 d . .
H13A H 0.8624 0.6225 0.8596 0.022 Uiso 1 1 calc R U
H13B H 0.7411 0.6150 0.8960 0.022 Uiso 1 1 calc R U
C14 C 0.7170(4) 0.5844(4) 0.80854(18) 0.0129(10) Uani 1 1 d . .
H14A H 0.6405 0.5506 0.8146 0.015 Uiso 1 1 calc R U
H14B H 0.6989 0.6508 0.7970 0.015 Uiso 1 1 calc R U
C15 C 0.3750(5) 0.6466(4) 0.58840(19) 0.0161(11) Uani 1 1 d . .
H15 H 0.3154 0.5940 0.5843 0.019 Uiso 1 1 calc R U
C16 C 0.4644(5) 0.6388(4) 0.5379(2) 0.0201(12) Uani 1 1 d . .
H16A H 0.5269 0.6881 0.5424 0.024 Uiso 1 1 calc R U
H16B H 0.5035 0.5756 0.5391 0.024 Uiso 1 1 calc R U
C17 C 0.4028(5) 0.6517(4) 0.4795(2) 0.0264(13) Uani 1 1 d . .
H17A H 0.3466 0.5983 0.4731 0.032 Uiso 1 1 calc R U
H17B H 0.4632 0.6500 0.4483 0.032 Uiso 1 1 calc R U
C18 C 0.3347(6) 0.7460(4) 0.4768(2) 0.0295(15) Uani 1 1 d . .
H18A H 0.2919 0.7504 0.4394 0.035 Uiso 1 1 calc R U
H18B H 0.3919 0.7997 0.4789 0.035 Uiso 1 1 calc R U
C19 C 0.2450(5) 0.7539(4) 0.5266(2) 0.0264(14) Uani 1 1 d . .
H19A H 0.2053 0.8169 0.5252 0.032 Uiso 1 1 calc R U
H19B H 0.1831 0.7041 0.5223 0.032 Uiso 1 1 calc R U
C20 C 0.3077(5) 0.7420(4) 0.5852(2) 0.0212(12) Uani 1 1 d . .
H20A H 0.2479 0.7449 0.6166 0.025 Uiso 1 1 calc R U
H20B H 0.3647 0.7951 0.5909 0.025 Uiso 1 1 calc R U
H202 H 0.448(3) 0.863(3) 0.6784(19) 0.007(12) Uiso 1 1 d D .
H201 H 0.616(6) 0.923(4) 0.707(2) 0.046(19) Uiso 1 1 d D .
C21 C 0.3430(4) 0.6597(4) 0.71424(18) 0.0133(10) Uani 1 1 d . .
H21 H 0.3221 0.7283 0.7083 0.016 Uiso 1 1 calc R U
C22 C 0.2258(5) 0.6046(4) 0.7110(2) 0.0223(12) Uani 1 1 d . .
H22A H 0.1904 0.6127 0.6721 0.027 Uiso 1 1 calc R U
H22B H 0.2416 0.5359 0.7170 0.027 Uiso 1 1 calc R U
C23 C 0.1381(5) 0.6395(4) 0.7566(2) 0.0268(12) Uani 1 1 d . .
H23A H 0.1174 0.7069 0.7487 0.032 Uiso 1 1 calc R U
H23B H 0.0640 0.6014 0.7543 0.032 Uiso 1 1 calc R U
C24 C 0.1899(5) 0.6315(4) 0.8170(2) 0.0225(12) Uani 1 1 d . .
H24A H 0.2033 0.5636 0.8265 0.027 Uiso 1 1 calc R U
H24B H 0.1325 0.6578 0.8454 0.027 Uiso 1 1 calc R U
C25 C 0.3076(4) 0.6858(4) 0.8212(2) 0.0222(11) Uani 1 1 d . .
H25A H 0.2922 0.7548 0.8163 0.027 Uiso 1 1 calc R U
H25B H 0.3423 0.6761 0.8602 0.027 Uiso 1 1 calc R U
C26 C 0.3971(4) 0.6528(4) 0.7754(2) 0.0165(11) Uani 1 1 d . .
H26A H 0.4207 0.5861 0.7833 0.020 Uiso 1 1 calc R U
H26B H 0.4696 0.6930 0.7774 0.020 Uiso 1 1 calc R U
C27 C 0.8489(5) 0.8141(4) 0.76810(19) 0.0234(11) Uani 1 1 d . .
H27A H 0.9121 0.8621 0.7702 0.035 Uiso 1 1 calc R U
H27B H 0.8729 0.7574 0.7900 0.035 Uiso 1 1 calc R U
H27C H 0.7753 0.8402 0.7846 0.035 Uiso 1 1 calc R U
C28 C 0.5944(5) 0.9243(4) 0.5960(2) 0.0271(13) Uani 1 1 d . .
H28A H 0.5530 0.8911 0.5645 0.041 Uiso 1 1 calc R U
H28B H 0.6798 0.9279 0.5871 0.041 Uiso 1 1 calc R U
H28C H 0.5620 0.9888 0.6000 0.041 Uiso 1 1 calc R U
C29 C 0.5781(6) 0.7780(4) 0.9211(2) 0.0300(14) Uani 1 1 d . .
H29 H 0.5698 0.7419 0.8866 0.036 Uiso 1 1 calc R U
C30 C 0.6837(6) 0.8230(4) 0.9332(3) 0.0350(16) Uani 1 1 d . .
H30 H 0.7487 0.8178 0.9070 0.042 Uiso 1 1 calc R U
C31 C 0.6960(6) 0.8761(4) 0.9836(3) 0.0358(15) Uani 1 1 d . .
H31 H 0.7692 0.9071 0.9922 0.043 Uiso 1 1 calc R U
C32 C 0.6008(6) 0.8832(5) 1.0212(3) 0.0381(17) Uani 1 1 d . .
H32 H 0.6077 0.9208 1.0552 0.046 Uiso 1 1 calc R U
C33 C 0.4963(6) 0.8362(5) 1.0095(3) 0.0357(16) Uani 1 1 d . .
H33 H 0.4322 0.8389 1.0363 0.043 Uiso 1 1 calc R U
C34 C 0.4840(5) 0.7853(4) 0.9593(2) 0.0311(14) Uani 1 1 d . .
H34 H 0.4104 0.7549 0.9506 0.037 Uiso 1 1 calc R U

loop_
_atom_site_aniso_label
_atom_site_aniso_U_11
_atom_site_aniso_U_22
_atom_site_aniso_U_33
_atom_site_aniso_U_23
_atom_site_aniso_U_13
_atom_site_aniso_U_12
Pt1 0.00907(7) 0.00985(8) 0.00999(7) 0.00008(8) -0.00117(7) -0.00024(8)
P1 0.0098(6) 0.0106(6) 0.0107(6) 0.0005(5) -0.0003(4) -0.0001(5)
Si1 0.0116(6) 0.0151(8) 0.0186(7) -0.0002(5) -0.0026(5) -0.0030(5)
C1 0.012(2) 0.011(2) 0.016(2) 0.002(2) 0.000(2) -0.001(2)
P2 0.0088(6) 0.0129(6) 0.0122(6) -0.0001(5) -0.0020(4) -0.0002(5)
Si2 0.0157(7) 0.0122(7) 0.0152(7) 0.0001(6) 0.0006(6) 0.0027(5)
C2 0.011(2) 0.013(2) 0.015(3) -0.001(2) -0.0018(19) 0.0020(19)
C3 0.015(2) 0.013(3) 0.013(2) -0.001(2) 0.0032(19) 0.000(2)
C4 0.025(3) 0.038(4) 0.014(2) -0.004(3) -0.001(2) 0.009(3)
C5 0.031(4) 0.042(4) 0.018(3) -0.012(3) -0.001(2) 0.010(3)
C6 0.044(4) 0.030(4) 0.027(3) -0.003(3) 0.019(3) 0.005(3)
C7 0.020(3) 0.038(4) 0.033(3) -0.013(3) 0.011(3) -0.005(3)
C8 0.020(3) 0.028(3) 0.028(3) -0.013(2) 0.008(2) -0.005(3)
C9 0.010(2) 0.015(3) 0.014(2) -0.001(2) 0.0004(19) -0.001(2)
C10 0.014(3) 0.016(3) 0.016(2) 0.001(2) 0.0002(19) 0.004(2)
C11 0.016(3) 0.017(3) 0.027(3) 0.004(2) -0.007(2) 0.0037(19)
C12 0.022(3) 0.024(3) 0.016(2) 0.004(2) -0.007(2) 0.002(2)
C13 0.025(3) 0.018(3) 0.012(2) 0.000(2) -0.003(2) 0.002(2)
C14 0.013(2) 0.013(3) 0.013(2) -0.0007(19) 0.0000(18) 0.002(2)
C15 0.015(3) 0.018(3) 0.015(2) -0.0006(19) -0.006(2) -0.001(2)
C16 0.022(3) 0.024(3) 0.014(2) 0.000(2) 0.001(2) 0.005(2)
C17 0.034(3) 0.033(3) 0.012(2) -0.005(2) -0.003(2) 0.009(3)
C18 0.046(4) 0.029(3) 0.014(2) -0.001(2) -0.008(3) 0.005(3)
C19 0.035(3) 0.023(3) 0.021(3) -0.002(2) -0.014(2) 0.013(3)
C20 0.024(3) 0.021(3) 0.018(3) -0.003(2) -0.007(2) 0.008(2)
C21 0.009(2) 0.015(2) 0.016(2) 0.0007(18) 0.0005(19) 0.000(2)
C22 0.016(3) 0.032(3) 0.019(3) -0.003(2) 0.002(2) -0.011(3)
C23 0.011(2) 0.038(3) 0.031(3) -0.001(2) 0.004(3) -0.006(3)
C24 0.021(3) 0.027(3) 0.020(3) 0.000(2) 0.009(2) -0.003(2)
C25 0.022(2) 0.026(3) 0.019(3) -0.004(3) 0.004(2) -0.005(2)
C26 0.012(3) 0.021(3) 0.017(3) 0.000(2) 0.0000(19) 0.000(2)
C27 0.025(3) 0.021(3) 0.025(2) -0.001(2) -0.006(2) -0.007(3)
C28 0.031(3) 0.025(3) 0.025(3) 0.007(2) 0.003(2) 0.005(3)
C29 0.041(4) 0.026(4) 0.023(3) 0.001(2) 0.001(3) 0.008(3)
C30 0.033(3) 0.033(4) 0.040(3) 0.012(3) 0.012(3) 0.010(3)
C31 0.036(4) 0.029(4) 0.043(4) 0.010(3) -0.008(3) -0.003(3)
C32 0.060(5) 0.027(4) 0.027(3) -0.001(3) -0.008(3) 0.000(3)
C33 0.047(4) 0.033(4) 0.027(3) 0.003(3) 0.012(3) 0.004(3)
C34 0.027(3) 0.026(4) 0.041(3) 0.001(3) -0.004(3) 0.002(3)

loop_
_atom_type_symbol
_atom_type_description
_atom_type_scat_dispersion_real
_atom_type_scat_dispersion_imag
_atom_type_scat_source
C C 0.0033 0.0016 'International Tables Vol C Tables 4.2.6.8 and 6.1.1.4'
H H 0.0000 0.0000 'International Tables Vol C Tables 4.2.6.8 and 6.1.1.4'
Si Si 0.0817 0.0704 'International Tables Vol C Tables 4.2.6.8 and 6.1.1.4'
P P 0.1023 0.0942 'International Tables Vol C Tables 4.2.6.8 and 6.1.1.4'
Pt Pt -1.7033 8.3905 'International Tables Vol C Tables 4.2.6.8 and 6.1.1.4'

loop_
_geom_angle_atom_site_label_1
_geom_angle_atom_site_label_2
_geom_angle_atom_site_label_3
_geom_angle
P1 Pt1 P2 86.76(4)
P1 Pt1 Si2 172.46(4)
P2 Pt1 Si2 95.22(5)
P1 Pt1 Si1 97.21(5)
P2 Pt1 Si1 174.84(5)
Si2 Pt1 Si1 80.43(5)
C3 P1 C1 103.0(2)
C3 P1 C9 104.5(2)
C1 P1 C9 103.7(2)
C3 P1 Pt1 122.66(17)
C1 P1 Pt1 107.66(16)
C9 P1 Pt1 113.32(17)
C27 Si1 Pt1 115.05(18)
C27 Si1 H102 103.7(18)
Pt1 Si1 H102 113.3(19)
C27 Si1 H101 104.6(18)
Pt1 Si1 H101 115.9(18)
H102 Si1 H101 103(3)
C2 C1 P1 112.8(3)
C2 C1 H1A 109.0
P1 C1 H1A 109.0
C2 C1 H1B 109.0
P1 C1 H1B 109.0
H1A C1 H1B 107.8
C2 P2 C15 101.9(2)
C2 P2 C21 106.0(2)
C15 P2 C21 104.9(2)
C2 P2 Pt1 107.93(16)
C15 P2 Pt1 119.71(17)
C21 P2 Pt1 114.92(16)
C28 Si2 Pt1 118.45(19)
C28 Si2 H202 105.6(18)
Pt1 Si2 H202 111.6(18)
C28 Si2 H201 102(2)
Pt1 Si2 H201 118(3)
H202 Si2 H201 99(3)
C1 C2 P2 113.1(3)
C1 C2 H2A 109.0
P2 C2 H2A 109.0
C1 C2 H2B 109.0
P2 C2 H2B 109.0
H2A C2 H2B 107.8
C8 C3 C4 110.0(4)
C8 C3 P1 114.2(4)
C4 C3 P1 111.0(4)
C8 C3 H3 107.1
C4 C3 H3 107.1
P1 C3 H3 107.1
C5 C4 C3 111.4(5)
C5 C4 H4A 109.4
C3 C4 H4A 109.4
C5 C4 H4B 109.4
C3 C4 H4B 109.4
H4A C4 H4B 108.0
C6 C5 C4 111.2(5)
C6 C5 H5A 109.4
C4 C5 H5A 109.4
C6 C5 H5B 109.4
C4 C5 H5B 109.4
H5A C5 H5B 108.0
C5 C6 C7 111.0(5)
C5 C6 H6A 109.4
C7 C6 H6A 109.4
C5 C6 H6B 109.4
C7 C6 H6B 109.4
H6A C6 H6B 108.0
C8 C7 C6 111.1(5)
C8 C7 H7A 109.4
C6 C7 H7A 109.4
C8 C7 H7B 109.4
C6 C7 H7B 109.4
H7A C7 H7B 108.0
C7 C8 C3 111.5(4)
C7 C8 H8A 109.3
C3 C8 H8A 109.3
C7 C8 H8B 109.3
C3 C8 H8B 109.3
H8A C8 H8B 108.0
C14 C9 C10 111.1(4)
C14 C9 P1 110.9(3)
C10 C9 P1 115.2(3)
C14 C9 H9 106.4
C10 C9 H9 106.4
P1 C9 H9 106.4
C11 C10 C9 110.8(4)
C11 C10 H10A 109.5
C9 C10 H10A 109.5
C11 C10 H10B 109.5
C9 C10 H10B 109.5
H10A C10 H10B 108.1
C10 C11 C12 111.7(4)
C10 C11 H11A 109.3
C12 C11 H11A 109.3
C10 C11 H11B 109.3
C12 C11 H11B 109.3
H11A C11 H11B 107.9
C13 C12 C11 110.5(4)
C13 C12 H12A 109.5
C11 C12 H12A 109.5
C13 C12 H12B 109.5
C11 C12 H12B 109.5
H12A C12 H12B 108.1
C12 C13 C14 111.1(4)
C12 C13 H13A 109.4
C14 C13 H13A 109.4
C12 C13 H13B 109.4
C14 C13 H13B 109.4
H13A C13 H13B 108.0
C9 C14 C13 110.3(4)
C9 C14 H14A 109.6
C13 C14 H14A 109.6
C9 C14 H14B 109.6
C13 C14 H14B 109.6
H14A C14 H14B 108.1
C20 C15 C16 110.1(4)
C20 C15 P2 112.8(3)
C16 C15 P2 109.6(3)
C20 C15 H15 108.1
C16 C15 H15 108.1
P2 C15 H15 108.1
C17 C16 C15 111.4(4)
C17 C16 H16A 109.3
C15 C16 H16A 109.3
C17 C16 H16B 109.3
C15 C16 H16B 109.3
H16A C16 H16B 108.0
C16 C17 C18 111.5(4)
C16 C17 H17A 109.3
C18 C17 H17A 109.3
C16 C17 H17B 109.3
C18 C17 H17B 109.3
H17A C17 H17B 108.0
C17 C18 C19 111.0(4)
C17 C18 H18A 109.4
C19 C18 H18A 109.4
C17 C18 H18B 109.4
C19 C18 H18B 109.4
H18A C18 H18B 108.0
C20 C19 C18 110.7(5)
C20 C19 H19A 109.5
C18 C19 H19A 109.5
C20 C19 H19B 109.5
C18 C19 H19B 109.5
H19A C19 H19B 108.1
C19 C20 C15 111.2(4)
C19 C20 H20A 109.4
C15 C20 H20A 109.4
C19 C20 H20B 109.4
C15 C20 H20B 109.4
H20A C20 H20B 108.0
C22 C21 C26 110.7(4)
C22 C21 P2 115.7(3)
C26 C21 P2 111.3(3)
C22 C21 H21 106.2
C26 C21 H21 106.2
P2 C21 H21 106.2
C23 C22 C21 111.1(4)
C23 C22 H22A 109.4
C21 C22 H22A 109.4
C23 C22 H22B 109.4
C21 C22 H22B 109.4
H22A C22 H22B 108.0
C24 C23 C22 111.5(5)
C24 C23 H23A 109.3
C22 C23 H23A 109.3
C24 C23 H23B 109.3
C22 C23 H23B 109.3
H23A C23 H23B 108.0
C23 C24 C25 110.6(4)
C23 C24 H24A 109.5
C25 C24 H24A 109.5
C23 C24 H24B 109.5
C25 C24 H24B 109.5
H24A C24 H24B 108.1
C26 C25 C24 111.9(4)
C26 C25 H25A 109.2
C24 C25 H25A 109.2
C26 C25 H25B 109.2
C24 C25 H25B 109.2
H25A C25 H25B 107.9
C25 C26 C21 110.9(4)
C25 C26 H26A 109.5
C21 C26 H26A 109.5
C25 C26 H26B 109.5
C21 C26 H26B 109.5
H26A C26 H26B 108.0
Si1 C27 H27A 109.5
Si1 C27 H27B 109.5
H27A C27 H27B 109.5
Si1 C27 H27C 109.5
H27A C27 H27C 109.5
H27B C27 H27C 109.5
Si2 C28 H28A 109.5
Si2 C28 H28B 109.5
H28A C28 H28B 109.5
Si2 C28 H28C 109.5
H28A C28 H28C 109.5
H28B C28 H28C 109.5
C30 C29 C34 119.8(5)
C30 C29 H29 120.1
C34 C29 H29 120.1
C29 C30 C31 120.2(6)
C29 C30 H30 119.9
C31 C30 H30 119.9
C32 C31 C30 119.3(6)
C32 C31 H31 120.4
C30 C31 H31 120.4
C33 C32 C31 120.2(6)
C33 C32 H32 119.9
C31 C32 H32 119.9
C32 C33 C34 120.2(6)
C32 C33 H33 119.9
C34 C33 H33 119.9
C29 C34 C33 120.2(6)
C29 C34 H34 119.9
C33 C34 H34 119.9

loop_
_geom_bond_atom_site_label_1
_geom_bond_atom_site_label_2
_geom_bond_distance
Pt1 P1 2.3152(13)
Pt1 P2 2.3181(12)
Pt1 Si2 2.3539(13)
Pt1 Si1 2.3724(14)
P1 C3 1.842(5)
P1 C1 1.846(5)
P1 C9 1.855(5)
Si1 C27 1.905(5)
Si1 H102 1.43(3)
Si1 H101 1.44(3)
C1 C2 1.535(6)
C1 H1A 0.9900
C1 H1B 0.9900
P2 C2 1.847(5)
P2 C15 1.853(5)
P2 C21 1.849(5)
Si2 C28 1.887(5)
Si2 H202 1.43(3)
Si2 H201 1.42(3)
C2 H2A 0.9900
C2 H2B 0.9900
C3 C8 1.531(7)
C3 C4 1.537(7)
C3 H3 1.0000
C4 C5 1.530(7)
C4 H4A 0.9900
C4 H4B 0.9900
C5 C6 1.526(9)
C5 H5A 0.9900
C5 H5B 0.9900
C6 C7 1.520(8)
C6 H6A 0.9900
C6 H6B 0.9900
C7 C8 1.522(7)
C7 H7A 0.9900
C7 H7B 0.9900
C8 H8A 0.9900
C8 H8B 0.9900
C9 C14 1.534(6)
C9 C10 1.528(7)
C9 H9 1.0000
C10 C11 1.537(6)
C10 H10A 0.9900
C10 H10B 0.9900
C11 C12 1.525(7)
C11 H11A 0.9900
C11 H11B 0.9900
C12 C13 1.528(7)
C12 H12A 0.9900
C12 H12B 0.9900
C13 C14 1.531(6)
C13 H13A 0.9900
C13 H13B 0.9900
C14 H14A 0.9900
C14 H14B 0.9900
C15 C20 1.538(7)
C15 C16 1.542(7)
C15 H15 1.0000
C16 C17 1.525(7)
C16 H16A 0.9900
C16 H16B 0.9900
C17 C18 1.530(8)
C17 H17A 0.9900
C17 H17B 0.9900
C18 C19 1.533(8)
C18 H18A 0.9900
C18 H18B 0.9900
C19 C20 1.533(7)
C19 H19A 0.9900
C19 H19B 0.9900
C20 H20A 0.9900
C20 H20B 0.9900
C21 C22 1.526(7)
C21 C26 1.539(6)
C21 H21 1.0000
C22 C23 1.523(7)
C22 H22A 0.9900
C22 H22B 0.9900
C23 C24 1.515(7)
C23 H23A 0.9900
C23 H23B 0.9900
C24 C25 1.527(7)
C24 H24A 0.9900
C24 H24B 0.9900
C25 C26 1.531(7)
C25 H25A 0.9900
C25 H25B 0.9900
C26 H26A 0.9900
C26 H26B 0.9900
C27 H27A 0.9800
C27 H27B 0.9800
C27 H27C 0.9800
C28 H28A 0.9800
C28 H28B 0.9800
C28 H28C 0.9800
C29 C30 1.370(9)
C29 C34 1.379(8)
C29 H29 0.9500
C30 C31 1.390(9)
C30 H30 0.9500
C31 C32 1.378(9)
C31 H31 0.9500
C32 C33 1.372(9)
C32 H32 0.9500
C33 C34 1.369(8)
C33 H33 0.9500
C34 H34 0.9500
